data_4068024
loop_
_publ_author_name
'Song, Dong-Po'
'Shi, Xin-Cui'
'Wang, Yong-Xia'
'Yang, Ji-Xing'
'Li, Yue-Sheng'

_publ_section_title
;
 Ligand Steric and Electronic Effects on \b-Ketiminato Neutral Nickel(II)
 Olefin Polymerization Catalysts
;
_journal_issue 3
_journal_name_full Organometallics
_journal_page_first 966
_journal_paper_doi 10.1021/om2010194
_journal_volume 31
_journal_year 2012
_chemical_formula_sum 'C27 H32 N2 Ni O'
_chemical_formula_weight 459.26
_chemical_name_systematic
; 
 ? 
;
_space_group_IT_number 14
_symmetry_cell_setting monoclinic
_symmetry_space_group_name_Hall '-P 2ybc'
_symmetry_space_group_name_H-M 'P 1 21/c 1'
_atom_sites_solution_hydrogens geom
_atom_sites_solution_primary direct
_atom_sites_solution_secondary difmap
_audit_creation_method SHELXL-97
_cell_angle_alpha 90.00
_cell_angle_beta 106.6640(10)
_cell_angle_gamma 90.00
_cell_formula_units_Z 4
_cell_length_a 12.6963(10)
_cell_length_b 20.8476(16)
_cell_length_c 9.6062(8)
_cell_measurement_reflns_used 3055
_cell_measurement_temperature 185(2)
_cell_measurement_theta_max 24.3861
_cell_measurement_theta_min 2.4192
_cell_volume 2435.9(3)
_computing_cell_refinement 'Bruker SMART'
_computing_data_collection 'Bruker SMART'
_computing_data_reduction 'Bruker SAINT'
_computing_molecular_graphics 'Bruker SHELXTL'
_computing_publication_material 'Bruker SHELXTL'
_computing_structure_refinement 'SHELXL-97 (Sheldrick, 1997)'
_computing_structure_solution 'SHELXS-97 (Sheldrick, 1990)'
_diffrn_ambient_temperature 185(2)
_diffrn_measured_fraction_theta_full 0.999
_diffrn_measured_fraction_theta_max 0.999
_diffrn_measurement_device_type 'Bruker APEX CCD area detector'
_diffrn_measurement_method 'phi and omega scans'
_diffrn_radiation_monochromator graphite
_diffrn_radiation_source 'fine-focus sealed tube'
_diffrn_radiation_type MoK\a
_diffrn_radiation_wavelength 0.71073
_diffrn_reflns_av_R_equivalents 0.0379
_diffrn_reflns_av_sigmaI/netI 0.0453
_diffrn_reflns_limit_h_max 15
_diffrn_reflns_limit_h_min -12
_diffrn_reflns_limit_k_max 25
_diffrn_reflns_limit_k_min -22
_diffrn_reflns_limit_l_max 11
_diffrn_reflns_limit_l_min -11
_diffrn_reflns_number 14519
_diffrn_reflns_theta_full 26.03
_diffrn_reflns_theta_max 26.03
_diffrn_reflns_theta_min 1.67
_exptl_absorpt_coefficient_mu 0.816
_exptl_absorpt_correction_T_max 0.929
_exptl_absorpt_correction_T_min 0.838
_exptl_absorpt_correction_type multi-scan
_exptl_absorpt_process_details (SADABS)
_exptl_crystal_density_diffrn 1.252
_exptl_crystal_density_method 'not measured'
_exptl_crystal_F_000 976
_exptl_crystal_size_max 0.22
_exptl_crystal_size_mid 0.18
_exptl_crystal_size_min 0.09
_refine_diff_density_max 0.459
_refine_diff_density_min -0.374
_refine_diff_density_rms 0.062
_refine_ls_extinction_method none
_refine_ls_goodness_of_fit_ref 1.009
_refine_ls_hydrogen_treatment constr
_refine_ls_matrix_type full
_refine_ls_number_parameters 280
_refine_ls_number_reflns 4796
_refine_ls_number_restraints 0
_refine_ls_restrained_S_all 1.009
_refine_ls_R_factor_all 0.0656
_refine_ls_R_factor_gt 0.0425
_refine_ls_shift/su_max 0.001
_refine_ls_shift/su_mean 0.000
_refine_ls_structure_factor_coef Fsqd
_refine_ls_weighting_details 'calc w=1/[\s^2^(Fo^2^)+(0.0618P)^2^+0.2467P] where P=(Fo^2^+2Fc^2^)/3'
_refine_ls_weighting_scheme calc
_refine_ls_wR_factor_gt 0.1010
_refine_ls_wR_factor_ref 0.1118
_reflns_number_gt 3558
_reflns_number_total 4796
_reflns_threshold_expression >2sigma(I)
_cod_data_source_file om2010194_si_001.cif
_cod_data_source_block 3b
_cod_original_sg_symbol_H-M P21/c
_cod_database_code 4068024

loop_
_symmetry_equiv_pos_as_xyz
'x, y, z'
'-x, y+1/2, -z+1/2'
'-x, -y, -z'
'x, -y-1/2, z-1/2'

loop_
_atom_site_label
_atom_site_type_symbol
_atom_site_fract_x
_atom_site_fract_y
_atom_site_fract_z
_atom_site_U_iso_or_equiv
_atom_site_adp_type
_atom_site_occupancy
_atom_site_symmetry_multiplicity
_atom_site_calc_flag
_atom_site_refinement_flags
Ni1 Ni 0.71936(3) 0.967971(15) 0.22126(3) 0.02842(12) Uani 1 1 d .
O1 O 0.70250(14) 1.05102(8) 0.13208(19) 0.0329(4) Uani 1 1 d .
N1 N 0.84289(17) 0.94660(10) 0.1576(2) 0.0275(5) Uani 1 1 d .
N2 N 0.58872(17) 0.99032(11) 0.2717(2) 0.0296(5) Uani 1 1 d .
C26 C 0.4022(2) 0.97047(17) 0.2666(3) 0.0482(8) Uani 1 1 d .
H26A H 0.3403 0.9426 0.2411 0.058 Uiso 1 1 calc R
C23 C 0.5808(2) 1.04732(13) 0.3337(3) 0.0347(6) Uani 1 1 d .
H23A H 0.6427 1.0751 0.3562 0.042 Uiso 1 1 calc R
C11 C 0.8960(2) 0.88422(12) 0.1776(3) 0.0285(6) Uani 1 1 d .
C14 C 0.9972(2) 0.76524(13) 0.2134(3) 0.0363(6) Uani 1 1 d .
H14A H 1.0313 0.7242 0.2261 0.044 Uiso 1 1 calc R
C7 C 0.7248(2) 1.14427(12) 0.0046(3) 0.0284(6) Uani 1 1 d .
C8 C 0.7622(2) 1.07886(12) 0.0639(3) 0.0278(6) Uani 1 1 d .
C10 C 0.8862(2) 0.98723(13) 0.0849(3) 0.0352(6) Uani 1 1 d .
H10A H 0.9483 0.9719 0.0587 0.042 Uiso 1 1 calc R
C25 C 0.3961(3) 1.02812(16) 0.3317(3) 0.0475(8) Uani 1 1 d .
H25A H 0.3304 1.0408 0.3526 0.057 Uiso 1 1 calc R
C13 C 1.0345(2) 0.81252(12) 0.3163(3) 0.0342(6) Uani 1 1 d .
H13A H 1.0949 0.8040 0.3991 0.041 Uiso 1 1 calc R
C16 C 0.8574(2) 0.83674(13) 0.0711(3) 0.0321(6) Uani 1 1 d .
C1 C 0.7275(3) 0.88951(14) 0.3303(3) 0.0448(7) Uani 1 1 d .
H1A H 0.7920 0.8648 0.3253 0.067 Uiso 1 1 calc R
H1B H 0.6609 0.8641 0.2891 0.067 Uiso 1 1 calc R
H1C H 0.7337 0.8997 0.4319 0.067 Uiso 1 1 calc R
C12 C 0.9845(2) 0.87271(12) 0.2999(3) 0.0307(6) Uani 1 1 d .
C9 C 0.8538(2) 1.04963(13) 0.0409(3) 0.0354(6) Uani 1 1 d .
H9A H 0.8968 1.0734 -0.0074 0.043 Uiso 1 1 calc R
C20 C 1.0292(2) 0.92496(13) 0.4137(3) 0.0349(6) Uani 1 1 d .
H20A H 0.9709 0.9585 0.4014 0.042 Uiso 1 1 calc R
C27 C 0.4988(2) 0.95298(15) 0.2383(3) 0.0421(7) Uani 1 1 d .
H27A H 0.5018 0.9128 0.1931 0.050 Uiso 1 1 calc R
C2 C 0.6311(2) 1.16997(14) 0.0258(3) 0.0415(7) Uani 1 1 d .
H2A H 0.5926 1.1467 0.0810 0.050 Uiso 1 1 calc R
C6 C 0.7795(2) 1.17927(14) -0.0779(3) 0.0404(7) Uani 1 1 d .
H6A H 0.8451 1.1627 -0.0929 0.048 Uiso 1 1 calc R
C24 C 0.4868(3) 1.06723(15) 0.3661(3) 0.0443(7) Uani 1 1 d .
H24A H 0.4849 1.1075 0.4116 0.053 Uiso 1 1 calc R
C5 C 0.7390(3) 1.23748(14) -0.1377(4) 0.0481(8) Uani 1 1 d .
H5A H 0.7761 1.2605 -0.1949 0.058 Uiso 1 1 calc R
C15 C 0.9108(2) 0.77751(13) 0.0926(3) 0.0360(6) Uani 1 1 d .
H15A H 0.8868 0.7448 0.0218 0.043 Uiso 1 1 calc R
C22 C 1.0554(3) 0.89981(15) 0.5692(3) 0.0493(8) Uani 1 1 d .
H22A H 0.9897 0.8796 0.5839 0.074 Uiso 1 1 calc R
H22B H 1.0784 0.9355 0.6375 0.074 Uiso 1 1 calc R
H22C H 1.1148 0.8682 0.5860 0.074 Uiso 1 1 calc R
C3 C 0.5911(3) 1.22936(15) -0.0321(4) 0.0510(8) Uani 1 1 d .
H3A H 0.5271 1.2469 -0.0144 0.061 Uiso 1 1 calc R
C4 C 0.6452(3) 1.26239(15) -0.1151(4) 0.0494(8) Uani 1 1 d .
H4A H 0.6176 1.3025 -0.1567 0.059 Uiso 1 1 calc R
C21 C 1.1300(3) 0.95702(15) 0.3875(4) 0.0514(8) Uani 1 1 d .
H21A H 1.1115 0.9730 0.2874 0.077 Uiso 1 1 calc R
H21B H 1.1899 0.9257 0.4031 0.077 Uiso 1 1 calc R
H21C H 1.1534 0.9929 0.4551 0.077 Uiso 1 1 calc R
C19 C 0.6685(3) 0.8010(2) -0.0711(5) 0.0882(14) Uani 1 1 d .
H19A H 0.6078 0.8092 -0.1587 0.132 Uiso 1 1 calc R
H19B H 0.6426 0.8064 0.0150 0.132 Uiso 1 1 calc R
H19C H 0.6953 0.7571 -0.0738 0.132 Uiso 1 1 calc R
C17 C 0.7619(2) 0.84832(15) -0.0643(3) 0.0422(7) Uani 1 1 d .
H17A H 0.7335 0.8926 -0.0582 0.051 Uiso 1 1 calc R
C18 C 0.7992(3) 0.8443(2) -0.1992(4) 0.0843(14) Uani 1 1 d .
H18A H 0.8581 0.8755 -0.1930 0.126 Uiso 1 1 calc R
H18B H 0.7371 0.8538 -0.2845 0.126 Uiso 1 1 calc R
H18C H 0.8265 0.8010 -0.2082 0.126 Uiso 1 1 calc R

loop_
_atom_site_aniso_label
_atom_site_aniso_U_11
_atom_site_aniso_U_22
_atom_site_aniso_U_33
_atom_site_aniso_U_23
_atom_site_aniso_U_13
_atom_site_aniso_U_12
Ni1 0.0311(2) 0.0246(2) 0.03397(19) 0.00065(14) 0.01641(14) 0.00080(15)
O1 0.0346(10) 0.0290(10) 0.0394(10) 0.0044(8) 0.0177(8) 0.0026(8)
N1 0.0323(12) 0.0229(11) 0.0305(11) 0.0024(9) 0.0138(9) 0.0038(9)
N2 0.0281(12) 0.0331(12) 0.0297(11) 0.0014(9) 0.0116(9) -0.0009(10)
C26 0.0316(16) 0.072(2) 0.0419(17) -0.0055(16) 0.0111(13) -0.0112(16)
C23 0.0370(15) 0.0326(16) 0.0374(15) 0.0033(12) 0.0155(12) 0.0037(12)
C11 0.0317(14) 0.0237(14) 0.0361(14) 0.0045(11) 0.0193(11) 0.0025(11)
C14 0.0370(16) 0.0224(14) 0.0538(17) 0.0030(12) 0.0200(13) 0.0049(12)
C7 0.0303(14) 0.0251(14) 0.0289(13) -0.0034(11) 0.0069(11) -0.0010(11)
C8 0.0314(14) 0.0241(14) 0.0279(13) -0.0010(10) 0.0085(10) -0.0035(11)
C10 0.0337(15) 0.0340(16) 0.0449(16) 0.0039(12) 0.0225(12) 0.0073(12)
C25 0.0324(16) 0.067(2) 0.0467(17) 0.0124(16) 0.0170(13) 0.0127(16)
C13 0.0331(15) 0.0280(15) 0.0426(15) 0.0052(12) 0.0125(12) 0.0050(12)
C16 0.0328(15) 0.0293(15) 0.0384(15) -0.0038(12) 0.0168(12) 0.0007(12)
C1 0.0500(19) 0.0356(17) 0.0586(19) 0.0059(14) 0.0315(15) 0.0029(14)
C12 0.0341(15) 0.0273(14) 0.0351(14) 0.0018(11) 0.0169(12) -0.0001(12)
C9 0.0352(15) 0.0320(16) 0.0459(16) 0.0092(12) 0.0226(12) 0.0040(12)
C20 0.0389(16) 0.0277(15) 0.0386(15) 0.0005(12) 0.0118(12) 0.0016(12)
C27 0.0406(17) 0.0517(19) 0.0382(15) -0.0112(13) 0.0182(13) -0.0095(14)
C2 0.0471(18) 0.0333(16) 0.0498(17) 0.0073(13) 0.0230(14) 0.0057(14)
C6 0.0330(16) 0.0337(17) 0.0568(18) 0.0079(14) 0.0167(13) 0.0031(13)
C24 0.053(2) 0.0387(18) 0.0488(17) 0.0052(14) 0.0274(15) 0.0122(15)
C5 0.0441(18) 0.0347(17) 0.068(2) 0.0185(15) 0.0199(15) 0.0022(14)
C15 0.0385(16) 0.0267(15) 0.0476(16) -0.0056(12) 0.0201(13) -0.0015(12)
C22 0.071(2) 0.0334(17) 0.0401(17) 0.0030(13) 0.0102(15) 0.0053(16)
C3 0.050(2) 0.0383(18) 0.070(2) 0.0106(16) 0.0262(17) 0.0187(15)
C4 0.0485(19) 0.0303(17) 0.068(2) 0.0116(15) 0.0153(16) 0.0082(14)
C21 0.0504(19) 0.049(2) 0.0559(19) -0.0109(16) 0.0170(15) -0.0145(16)
C19 0.056(3) 0.088(3) 0.099(3) -0.001(3) -0.013(2) -0.018(2)
C17 0.0449(17) 0.0380(17) 0.0415(16) -0.0091(13) 0.0087(13) 0.0082(14)
C18 0.085(3) 0.122(4) 0.045(2) 0.004(2) 0.018(2) 0.051(3)

loop_
_atom_type_symbol
_atom_type_description
_atom_type_scat_dispersion_real
_atom_type_scat_dispersion_imag
_atom_type_scat_source
C C 0.0033 0.0016 'International Tables Vol C Tables 4.2.6.8 and 6.1.1.4'
H H 0.0000 0.0000 'International Tables Vol C Tables 4.2.6.8 and 6.1.1.4'
N N 0.0061 0.0033 'International Tables Vol C Tables 4.2.6.8 and 6.1.1.4'
O O 0.0106 0.0060 'International Tables Vol C Tables 4.2.6.8 and 6.1.1.4'
Ni Ni 0.3393 1.1124 'International Tables Vol C Tables 4.2.6.8 and 6.1.1.4'

loop_
_geom_angle_atom_site_label_1
_geom_angle_atom_site_label_2
_geom_angle_atom_site_label_3
_geom_angle
N1 Ni1 N2 176.01(8)
N1 Ni1 O1 93.72(8)
N2 Ni1 O1 84.23(8)
N1 Ni1 C1 93.20(11)
N2 Ni1 C1 89.08(11)
O1 Ni1 C1 172.11(10)
C8 O1 Ni1 129.36(17)
C10 N1 C11 113.5(2)
C10 N1 Ni1 122.11(18)
C11 N1 Ni1 124.36(16)
C27 N2 C23 116.8(2)
C27 N2 Ni1 122.5(2)
C23 N2 Ni1 120.48(18)
C25 C26 C27 119.5(3)
C25 C26 H26A 120.2
C27 C26 H26A 120.2
N2 C23 C24 123.0(3)
N2 C23 H23A 118.5
C24 C23 H23A 118.5
C12 C11 C16 121.4(2)
C12 C11 N1 119.8(2)
C16 C11 N1 118.8(2)
C15 C14 C13 119.9(3)
C15 C14 H14A 120.0
C13 C14 H14A 120.0
C2 C7 C6 118.2(2)
C2 C7 C8 119.5(2)
C6 C7 C8 122.3(2)
O1 C8 C9 122.1(2)
O1 C8 C7 116.0(2)
C9 C8 C7 121.9(2)
N1 C10 C9 129.2(3)
N1 C10 H10A 115.4
C9 C10 H10A 115.4
C26 C25 C24 118.6(3)
C26 C25 H25A 120.7
C24 C25 H25A 120.7
C14 C13 C12 120.7(3)
C14 C13 H13A 119.7
C12 C13 H13A 119.7
C15 C16 C11 117.5(2)
C15 C16 C17 120.1(2)
C11 C16 C17 122.4(2)
Ni1 C1 H1A 109.5
Ni1 C1 H1B 109.5
H1A C1 H1B 109.5
Ni1 C1 H1C 109.5
H1A C1 H1C 109.5
H1B C1 H1C 109.5
C11 C12 C13 118.7(2)
C11 C12 C20 121.6(2)
C13 C12 C20 119.7(2)
C8 C9 C10 123.4(2)
C8 C9 H9A 118.3
C10 C9 H9A 118.3
C22 C20 C21 110.7(2)
C22 C20 C12 112.7(2)
C21 C20 C12 110.5(2)
C22 C20 H20A 107.6
C21 C20 H20A 107.6
C12 C20 H20A 107.6
N2 C27 C26 122.9(3)
N2 C27 H27A 118.6
C26 C27 H27A 118.6
C7 C2 C3 121.4(3)
C7 C2 H2A 119.3
C3 C2 H2A 119.3
C5 C6 C7 120.6(3)
C5 C6 H6A 119.7
C7 C6 H6A 119.7
C25 C24 C23 119.2(3)
C25 C24 H24A 120.4
C23 C24 H24A 120.4
C4 C5 C6 120.3(3)
C4 C5 H5A 119.9
C6 C5 H5A 119.9
C14 C15 C16 121.8(3)
C14 C15 H15A 119.1
C16 C15 H15A 119.1
C20 C22 H22A 109.5
C20 C22 H22B 109.5
H22A C22 H22B 109.5
C20 C22 H22C 109.5
H22A C22 H22C 109.5
H22B C22 H22C 109.5
C4 C3 C2 119.4(3)
C4 C3 H3A 120.3
C2 C3 H3A 120.3
C5 C4 C3 120.2(3)
C5 C4 H4A 119.9
C3 C4 H4A 119.9
C20 C21 H21A 109.5
C20 C21 H21B 109.5
H21A C21 H21B 109.5
C20 C21 H21C 109.5
H21A C21 H21C 109.5
H21B C21 H21C 109.5
C17 C19 H19A 109.5
C17 C19 H19B 109.5
H19A C19 H19B 109.5
C17 C19 H19C 109.5
H19A C19 H19C 109.5
H19B C19 H19C 109.5
C18 C17 C16 111.0(3)
C18 C17 C19 111.0(3)
C16 C17 C19 110.6(3)
C18 C17 H17A 108.0
C16 C17 H17A 108.0
C19 C17 H17A 108.0
C17 C18 H18A 109.5
C17 C18 H18B 109.5
H18A C18 H18B 109.5
C17 C18 H18C 109.5
H18A C18 H18C 109.5
H18B C18 H18C 109.5

loop_
_geom_bond_atom_site_label_1
_geom_bond_atom_site_label_2
_geom_bond_distance
Ni1 N1 1.893(2)
Ni1 N2 1.914(2)
Ni1 O1 1.9163(18)
Ni1 C1 1.929(3)
O1 C8 1.275(3)
N1 C10 1.314(3)
N1 C11 1.452(3)
N2 C27 1.343(4)
N2 C23 1.346(3)
C26 C25 1.367(4)
C26 C27 1.380(4)
C26 H26A 0.9500
C23 C24 1.381(4)
C23 H23A 0.9500
C11 C12 1.394(4)
C11 C16 1.407(4)
C14 C15 1.373(4)
C14 C13 1.380(4)
C14 H14A 0.9500
C7 C2 1.373(4)
C7 C6 1.400(4)
C7 C8 1.501(3)
C8 C9 1.386(4)
C10 C9 1.393(4)
C10 H10A 0.9500
C25 C24 1.372(4)
C25 H25A 0.9500
C13 C12 1.395(3)
C13 H13A 0.9500
C16 C15 1.396(4)
C16 C17 1.521(4)
C1 H1A 0.9800
C1 H1B 0.9800
C1 H1C 0.9800
C12 C20 1.532(4)
C9 H9A 0.9500
C20 C22 1.527(4)
C20 C21 1.528(4)
C20 H20A 1.0000
C27 H27A 0.9500
C2 C3 1.392(4)
C2 H2A 0.9500
C6 C5 1.377(4)
C6 H6A 0.9500
C24 H24A 0.9500
C5 C4 1.372(4)
C5 H5A 0.9500
C15 H15A 0.9500
C22 H22A 0.9800
C22 H22B 0.9800
C22 H22C 0.9800
C3 C4 1.377(4)
C3 H3A 0.9500
C4 H4A 0.9500
C21 H21A 0.9800
C21 H21B 0.9800
C21 H21C 0.9800
C19 C17 1.530(5)
C19 H19A 0.9800
C19 H19B 0.9800
C19 H19C 0.9800
C17 C18 1.504(5)
C17 H17A 1.0000
C18 H18A 0.9800
C18 H18B 0.9800
C18 H18C 0.9800
